data_4028041
loop_
_publ_author_name
'Matteo De Poli'
'Marta De Zotti'
'James Raftery'
'Juan A. Aguilar'
'Gareth A. Morris'
'Jonathan Clayden'

_publ_section_title
;
 Left-Handed Helical Preference in an Achiral Peptide Chain Is Induced by
 an l-Amino Acid in an N-Terminal Type II \b-Turn
;
_journal_name_full 'Journal of Organic Chemistry'
_journal_page_first 2248
_journal_page_last 2255
_journal_paper_doi 10.1021/jo302705k
_journal_volume 78
_journal_year 2013
_chemical_absolute_configuration syn
_chemical_formula_moiety 'C27 H49 N5 O7, H2 O'
_chemical_formula_sum 'C27 H51 N5 O8'
_chemical_formula_weight 573.73
_space_group_IT_number 4
_symmetry_cell_setting monoclinic
_symmetry_space_group_name_Hall 'P 2yb'
_symmetry_space_group_name_H-M 'P 1 21 1'
_atom_sites_solution_hydrogens geom
_atom_sites_solution_primary direct
_atom_sites_solution_secondary difmap
_audit_creation_method SHELXL-97
_cell_angle_alpha 90.00
_cell_angle_beta 94.202(3)
_cell_angle_gamma 90.00
_cell_formula_units_Z 2
_cell_length_a 9.2540(14)
_cell_length_b 17.036(3)
_cell_length_c 10.3534(16)
_cell_measurement_reflns_used 803
_cell_measurement_temperature 100(2)
_cell_measurement_theta_max 20.64
_cell_measurement_theta_min 2.31
_cell_volume 1627.8(5)
_computing_cell_refinement 'Bruker SMART'
_computing_data_collection 'Bruker SMART'
_computing_data_reduction 'Bruker SAINT'
_computing_molecular_graphics 'Bruker SHELXTL'
_computing_publication_material 'Bruker SHELXTL'
_computing_structure_refinement 'SHELXL-97 (Sheldrick, 1997)'
_computing_structure_solution 'SHELXS-97 (Sheldrick, 1990)'
_diffrn_ambient_temperature 100(2)
_diffrn_measured_fraction_theta_full 0.993
_diffrn_measured_fraction_theta_max 0.993
_diffrn_measurement_device_type 'CCD area detector'
_diffrn_measurement_method 'phi and omega scans'
_diffrn_radiation_monochromator graphite
_diffrn_radiation_source 'fine-focus sealed tube'
_diffrn_radiation_type MoK\a
_diffrn_radiation_wavelength 0.71073
_diffrn_reflns_av_R_equivalents 0.0419
_diffrn_reflns_av_sigmaI/netI 0.1096
_diffrn_reflns_limit_h_max 11
_diffrn_reflns_limit_h_min -11
_diffrn_reflns_limit_k_max 21
_diffrn_reflns_limit_k_min -21
_diffrn_reflns_limit_l_max 9
_diffrn_reflns_limit_l_min -12
_diffrn_reflns_number 9507
_diffrn_reflns_theta_full 26.37
_diffrn_reflns_theta_max 26.37
_diffrn_reflns_theta_min 1.97
_exptl_absorpt_coefficient_mu 0.086
_exptl_absorpt_correction_type none
_exptl_crystal_colour colourless
_exptl_crystal_density_diffrn 1.171
_exptl_crystal_description plate
_exptl_crystal_F_000 624
_exptl_crystal_size_max 0.60
_exptl_crystal_size_mid 0.20
_exptl_crystal_size_min 0.06
_refine_diff_density_max 0.201
_refine_diff_density_min -0.179
_refine_diff_density_rms 0.040
_refine_ls_extinction_method none
_refine_ls_goodness_of_fit_ref 0.831
_refine_ls_hydrogen_treatment mixed
_refine_ls_matrix_type full
_refine_ls_number_parameters 396
_refine_ls_number_reflns 6068
_refine_ls_number_restraints 1
_refine_ls_restrained_S_all 0.831
_refine_ls_R_factor_all 0.0727
_refine_ls_R_factor_gt 0.0490
_refine_ls_shift/su_max 0.001
_refine_ls_shift/su_mean 0.000
_refine_ls_structure_factor_coef Fsqd
_refine_ls_weighting_details 'calc w=1/[\s^2^(Fo^2^)+(0.0089P)^2^+0.0000P] where P=(Fo^2^+2Fc^2^)/3'
_refine_ls_weighting_scheme calc
_refine_ls_wR_factor_gt 0.0639
_refine_ls_wR_factor_ref 0.0694
_reflns_number_gt 4417
_reflns_number_total 6068
_reflns_threshold_expression >2sigma(I)
_cod_data_source_file jo302705k_si_001.cif
_cod_data_source_block s3611m
_cod_original_cell_volume 1627.8(4)
_cod_original_sg_symbol_Hall P2yb
_cod_database_code 4028041

loop_
_symmetry_equiv_pos_as_xyz
'x, y, z'
'-x, y+1/2, -z'

loop_
_atom_site_label
_atom_site_type_symbol
_atom_site_fract_x
_atom_site_fract_y
_atom_site_fract_z
_atom_site_U_iso_or_equiv
_atom_site_adp_type
_atom_site_occupancy
_atom_site_symmetry_multiplicity
_atom_site_calc_flag
_atom_site_refinement_flags
O1 O -0.2490(2) 0.90727(12) 0.27336(19) 0.0312(5) Uani 1 1 d .
O2 O 0.09206(17) 0.91079(11) 0.37728(17) 0.0205(4) Uani 1 1 d .
O3 O 0.25021(18) 0.71942(10) 0.45407(18) 0.0183(4) Uani 1 1 d .
O4 O 0.01954(19) 0.67012(10) 0.66203(17) 0.0204(5) Uani 1 1 d .
O5 O 0.21055(17) 0.82513(11) 0.90419(16) 0.0204(4) Uani 1 1 d .
O6 O 0.58976(18) 0.82384(12) 0.93800(18) 0.0286(5) Uani 1 1 d .
O7 O 0.45900(18) 0.90268(11) 0.79937(18) 0.0245(5) Uani 1 1 d .
N1 N -0.0997(2) 1.01068(14) 0.2515(2) 0.0203(6) Uani 1 1 d .
H1N H -0.070(3) 1.0502(16) 0.280(3) 0.024 Uiso 1 1 d .
N2 N 0.1558(2) 0.85256(13) 0.1937(2) 0.0174(6) Uani 1 1 d .
H2N H 0.143(3) 0.8492(15) 0.114(2) 0.021 Uiso 1 1 d .
N3 N 0.0360(2) 0.73815(13) 0.3411(2) 0.0170(6) Uani 1 1 d .
H3N H -0.012(3) 0.7555(16) 0.280(2) 0.020 Uiso 1 1 d .
N4 N 0.0155(2) 0.79594(13) 0.5916(2) 0.0148(5) Uani 1 1 d .
H4N H 0.011(2) 0.8275(16) 0.527(2) 0.018 Uiso 1 1 d .
N5 N 0.2889(2) 0.78490(14) 0.7144(2) 0.0168(6) Uani 1 1 d .
H5N H 0.259(3) 0.7706(15) 0.640(2) 0.020 Uiso 1 1 d .
C1 C -0.3015(3) 1.02355(17) 0.3876(3) 0.0286(8) Uani 1 1 d .
H1A H -0.2923 1.0012 0.4750 0.043 Uiso 1 1 calc R
H1B H -0.4035 1.0228 0.3546 0.043 Uiso 1 1 calc R
H1C H -0.2662 1.0778 0.3903 0.043 Uiso 1 1 calc R
C2 C -0.2130(3) 0.97566(17) 0.2996(3) 0.0227(7) Uani 1 1 d .
C3 C -0.0025(3) 0.96694(16) 0.1743(3) 0.0181(6) Uani 1 1 d .
H3 H -0.0629 0.9372 0.1068 0.022 Uiso 1 1 calc R
C4 C 0.0995(3) 1.02239(16) 0.1038(3) 0.0216(7) Uani 1 1 d .
H4 H 0.1512 0.9892 0.0422 0.026 Uiso 1 1 calc R
C5 C 0.0149(3) 1.08433(17) 0.0227(3) 0.0315(8) Uani 1 1 d .
H5A H 0.0821 1.1155 -0.0252 0.047 Uiso 1 1 calc R
H5B H -0.0362 1.1189 0.0799 0.047 Uiso 1 1 calc R
H5C H -0.0556 1.0584 -0.0384 0.047 Uiso 1 1 calc R
C6 C 0.2159(3) 1.06002(17) 0.1967(3) 0.0285(8) Uani 1 1 d .
H6A H 0.1694 1.0917 0.2609 0.043 Uiso 1 1 calc R
H6B H 0.2782 1.0936 0.1477 0.043 Uiso 1 1 calc R
H6C H 0.2745 1.0188 0.2409 0.043 Uiso 1 1 calc R
C7 C 0.0854(3) 0.90744(17) 0.2585(3) 0.0176(6) Uani 1 1 d .
C8 C 0.2560(3) 0.79608(17) 0.2603(3) 0.0182(6) Uani 1 1 d .
C9 C 0.3880(3) 0.83817(18) 0.3246(3) 0.0269(7) Uani 1 1 d .
H9A H 0.3569 0.8740 0.3913 0.040 Uiso 1 1 calc R
H9B H 0.4361 0.8681 0.2593 0.040 Uiso 1 1 calc R
H9C H 0.4556 0.7994 0.3645 0.040 Uiso 1 1 calc R
C10 C 0.3057(3) 0.73775(17) 0.1613(3) 0.0302(8) Uani 1 1 d .
H10A H 0.3628 0.7652 0.0993 0.045 Uiso 1 1 calc R
H10B H 0.2209 0.7134 0.1151 0.045 Uiso 1 1 calc R
H10C H 0.3654 0.6970 0.2057 0.045 Uiso 1 1 calc R
C11 C 0.1788(3) 0.74895(15) 0.3608(3) 0.0145(6) Uani 1 1 d .
C12 C -0.0437(3) 0.69163(16) 0.4322(3) 0.0196(7) Uani 1 1 d .
C13 C -0.2055(3) 0.70950(16) 0.4094(3) 0.0249(7) Uani 1 1 d .
H13A H -0.2394 0.6940 0.3212 0.037 Uiso 1 1 calc R
H13B H -0.2217 0.7659 0.4205 0.037 Uiso 1 1 calc R
H13C H -0.2591 0.6801 0.4718 0.037 Uiso 1 1 calc R
C14 C -0.0155(3) 0.60469(15) 0.4137(3) 0.0276(7) Uani 1 1 d .
H14A H 0.0889 0.5945 0.4258 0.041 Uiso 1 1 calc R
H14B H -0.0513 0.5890 0.3261 0.041 Uiso 1 1 calc R
H14C H -0.0658 0.5745 0.4773 0.041 Uiso 1 1 calc R
C15 C 0.0039(3) 0.71741(16) 0.5720(3) 0.0169(6) Uani 1 1 d .
C16 C 0.0390(3) 0.83281(16) 0.7194(2) 0.0147(6) Uani 1 1 d .
C17 C 0.0409(3) 0.92159(14) 0.6966(3) 0.0181(7) Uani 1 1 d .
H17A H 0.1169 0.9346 0.6391 0.027 Uiso 1 1 calc R
H17B H 0.0602 0.9487 0.7796 0.027 Uiso 1 1 calc R
H17C H -0.0533 0.9384 0.6565 0.027 Uiso 1 1 calc R
C18 C -0.0821(2) 0.81204(15) 0.8056(2) 0.0204(7) Uani 1 1 d .
H18A H -0.0648 0.8383 0.8895 0.031 Uiso 1 1 calc R
H18B H -0.0842 0.7551 0.8186 0.031 Uiso 1 1 calc R
H18C H -0.1752 0.8294 0.7640 0.031 Uiso 1 1 calc R
C19 C 0.1867(3) 0.81146(15) 0.7877(3) 0.0146(6) Uani 1 1 d .
C20 C 0.4339(3) 0.76508(16) 0.7682(3) 0.0161(6) Uani 1 1 d .
C21 C 0.5317(3) 0.75303(17) 0.6565(2) 0.0225(7) Uani 1 1 d .
H21A H 0.5404 0.8026 0.6095 0.034 Uiso 1 1 calc R
H21B H 0.4893 0.7129 0.5973 0.034 Uiso 1 1 calc R
H21C H 0.6279 0.7359 0.6912 0.034 Uiso 1 1 calc R
C22 C 0.4320(3) 0.69070(16) 0.8490(3) 0.0233(7) Uani 1 1 d .
H22A H 0.4076 0.6458 0.7925 0.035 Uiso 1 1 calc R
H22B H 0.3595 0.6958 0.9129 0.035 Uiso 1 1 calc R
H22C H 0.5278 0.6825 0.8939 0.035 Uiso 1 1 calc R
C23 C 0.5009(3) 0.83334(18) 0.8482(3) 0.0197(7) Uani 1 1 d .
C24 C 0.5114(3) 0.97714(17) 0.8608(3) 0.0342(8) Uani 1 1 d .
C25 C 0.6671(3) 0.98975(18) 0.8335(4) 0.0468(10) Uani 1 1 d .
H25A H 0.6760 0.9880 0.7399 0.070 Uiso 1 1 calc R
H25B H 0.7271 0.9484 0.8757 0.070 Uiso 1 1 calc R
H25C H 0.6996 1.0410 0.8673 0.070 Uiso 1 1 calc R
C26 C 0.4892(4) 0.97649(19) 1.0054(3) 0.0493(10) Uani 1 1 d .
H26A H 0.5619 0.9424 1.0504 0.074 Uiso 1 1 calc R
H26B H 0.3920 0.9566 1.0189 0.074 Uiso 1 1 calc R
H26C H 0.4993 1.0300 1.0398 0.074 Uiso 1 1 calc R
C27 C 0.4119(3) 1.03643(18) 0.7920(4) 0.0588(12) Uani 1 1 d .
H27A H 0.3112 1.0242 0.8077 0.088 Uiso 1 1 calc R
H27B H 0.4238 1.0344 0.6987 0.088 Uiso 1 1 calc R
H27C H 0.4361 1.0891 0.8247 0.088 Uiso 1 1 calc R
O1S O 0.8275(2) 0.78348(14) 0.1238(2) 0.0343(6) Uani 1 1 d .
H1O H 0.793(4) 0.815(2) 0.159(3) 0.052 Uiso 1 1 d .
H2O H 0.757(3) 0.781(2) 0.063(3) 0.052 Uiso 1 1 d .

loop_
_atom_site_aniso_label
_atom_site_aniso_U_11
_atom_site_aniso_U_22
_atom_site_aniso_U_33
_atom_site_aniso_U_23
_atom_site_aniso_U_13
_atom_site_aniso_U_12
O1 0.0354(11) 0.0223(12) 0.0368(13) -0.0071(11) 0.0090(10) -0.0123(11)
O2 0.0276(11) 0.0197(11) 0.0144(11) -0.0014(9) 0.0033(9) -0.0018(9)
O3 0.0216(10) 0.0175(11) 0.0158(11) 0.0006(9) 0.0012(9) 0.0040(9)
O4 0.0307(12) 0.0125(11) 0.0182(11) 0.0044(9) 0.0031(9) -0.0009(9)
O5 0.0248(10) 0.0226(11) 0.0137(11) -0.0013(9) 0.0008(9) 0.0041(9)
O6 0.0258(11) 0.0304(13) 0.0279(12) -0.0063(11) -0.0100(10) 0.0040(10)
O7 0.0262(11) 0.0175(11) 0.0287(12) -0.0006(10) -0.0049(9) -0.0006(10)
N1 0.0210(13) 0.0149(15) 0.0252(15) -0.0002(12) 0.0034(11) -0.0025(11)
N2 0.0267(13) 0.0149(14) 0.0108(12) -0.0016(11) 0.0027(11) 0.0034(11)
N3 0.0201(14) 0.0161(14) 0.0144(14) -0.0010(11) -0.0017(11) 0.0010(11)
N4 0.0218(12) 0.0096(13) 0.0130(13) 0.0024(10) 0.0010(10) 0.0005(10)
N5 0.0194(13) 0.0196(14) 0.0110(13) -0.0047(11) -0.0010(11) 0.0009(11)
C1 0.0273(17) 0.0287(19) 0.0303(19) 0.0002(15) 0.0061(15) 0.0024(15)
C2 0.0225(16) 0.0240(19) 0.0214(17) 0.0041(14) -0.0003(14) -0.0001(14)
C3 0.0212(15) 0.0158(16) 0.0175(15) -0.0019(13) 0.0019(13) 0.0012(12)
C4 0.0257(16) 0.0189(17) 0.0205(17) 0.0003(13) 0.0043(13) 0.0011(14)
C5 0.043(2) 0.0245(18) 0.0267(19) 0.0089(15) 0.0018(16) -0.0016(15)
C6 0.0310(18) 0.0196(18) 0.036(2) -0.0019(15) 0.0108(15) -0.0033(15)
C7 0.0170(14) 0.0151(15) 0.0212(17) 0.0003(14) 0.0051(12) -0.0056(13)
C8 0.0190(14) 0.0194(16) 0.0166(16) 0.0012(13) 0.0032(12) 0.0073(13)
C9 0.0224(16) 0.0324(19) 0.0263(18) 0.0076(15) 0.0048(14) -0.0016(14)
C10 0.0364(18) 0.035(2) 0.0197(18) 0.0020(15) 0.0079(14) 0.0146(16)
C11 0.0238(16) 0.0089(15) 0.0112(15) -0.0053(12) 0.0029(12) 0.0061(13)
C12 0.0267(16) 0.0150(16) 0.0175(17) 0.0010(13) 0.0039(13) -0.0016(13)
C13 0.0293(17) 0.0238(19) 0.0211(17) -0.0022(14) -0.0016(14) -0.0091(14)
C14 0.0440(19) 0.0159(17) 0.0225(17) -0.0056(14) -0.0010(15) -0.0058(15)
C15 0.0164(15) 0.0148(16) 0.0203(16) -0.0007(13) 0.0058(13) -0.0024(12)
C16 0.0193(14) 0.0109(14) 0.0141(15) -0.0007(12) 0.0017(12) 0.0001(12)
C17 0.0229(15) 0.0109(17) 0.0205(16) -0.0029(12) 0.0022(12) -0.0018(12)
C18 0.0229(16) 0.0174(18) 0.0215(17) -0.0019(13) 0.0060(13) 0.0013(13)
C19 0.0219(15) 0.0084(16) 0.0138(16) 0.0011(12) 0.0038(12) -0.0009(12)
C20 0.0161(14) 0.0167(16) 0.0150(15) -0.0029(13) -0.0022(12) 0.0027(12)
C21 0.0202(14) 0.0275(18) 0.0196(17) -0.0022(14) -0.0005(13) 0.0051(14)
C22 0.0283(16) 0.0214(18) 0.0201(17) -0.0047(14) 0.0009(14) 0.0043(14)
C23 0.0112(14) 0.0277(18) 0.0207(17) -0.0011(15) 0.0054(13) 0.0034(14)
C24 0.0236(17) 0.0179(18) 0.060(2) -0.0048(17) -0.0045(17) -0.0050(14)
C25 0.0321(19) 0.026(2) 0.083(3) -0.0077(19) 0.0069(19) -0.0054(16)
C26 0.050(2) 0.037(2) 0.061(3) -0.027(2) 0.007(2) 0.0029(18)
C27 0.044(2) 0.019(2) 0.109(4) 0.001(2) -0.018(2) -0.0023(17)
O1S 0.0398(14) 0.0366(16) 0.0249(14) -0.0049(11) -0.0091(11) 0.0124(12)

loop_
_atom_type_symbol
_atom_type_description
_atom_type_scat_dispersion_real
_atom_type_scat_dispersion_imag
_atom_type_scat_source
C C 0.0033 0.0016 'International Tables Vol C Tables 4.2.6.8 and 6.1.1.4'
H H 0.0000 0.0000 'International Tables Vol C Tables 4.2.6.8 and 6.1.1.4'
N N 0.0061 0.0033 'International Tables Vol C Tables 4.2.6.8 and 6.1.1.4'
O O 0.0106 0.0060 'International Tables Vol C Tables 4.2.6.8 and 6.1.1.4'

loop_
_geom_angle_atom_site_label_1
_geom_angle_atom_site_label_2
_geom_angle_atom_site_label_3
_geom_angle
C23 O7 C24 121.2(2)
C2 N1 C3 120.8(2)
C2 N1 H1N 121(2)
C3 N1 H1N 116(2)
C7 N2 C8 122.1(2)
C7 N2 H2N 120.5(18)
C8 N2 H2N 117.3(18)
C11 N3 C12 120.9(2)
C11 N3 H3N 123.6(19)
C12 N3 H3N 115.6(19)
C15 N4 C16 124.2(2)
C15 N4 H4N 120.4(18)
C16 N4 H4N 115.4(18)
C19 N5 C20 122.2(2)
C19 N5 H5N 115.0(17)
C20 N5 H5N 121.3(17)
C2 C1 H1A 109.5
C2 C1 H1B 109.5
H1A C1 H1B 109.5
C2 C1 H1C 109.5
H1A C1 H1C 109.5
H1B C1 H1C 109.5
O1 C2 N1 123.1(3)
O1 C2 C1 119.5(3)
N1 C2 C1 117.4(3)
N1 C3 C7 110.5(2)
N1 C3 C4 111.6(2)
C7 C3 C4 110.7(2)
N1 C3 H3 107.9
C7 C3 H3 107.9
C4 C3 H3 107.9
C5 C4 C6 111.4(2)
C5 C4 C3 111.9(2)
C6 C4 C3 112.5(2)
C5 C4 H4 106.9
C6 C4 H4 106.9
C3 C4 H4 106.9
C4 C5 H5A 109.5
C4 C5 H5B 109.5
H5A C5 H5B 109.5
C4 C5 H5C 109.5
H5A C5 H5C 109.5
H5B C5 H5C 109.5
C4 C6 H6A 109.5
C4 C6 H6B 109.5
H6A C6 H6B 109.5
C4 C6 H6C 109.5
H6A C6 H6C 109.5
H6B C6 H6C 109.5
O2 C7 N2 122.7(3)
O2 C7 C3 121.7(3)
N2 C7 C3 115.6(2)
N2 C8 C10 108.8(2)
N2 C8 C9 110.7(2)
C10 C8 C9 109.2(2)
N2 C8 C11 110.6(2)
C10 C8 C11 107.1(2)
C9 C8 C11 110.4(2)
C8 C9 H9A 109.5
C8 C9 H9B 109.5
H9A C9 H9B 109.5
C8 C9 H9C 109.5
H9A C9 H9C 109.5
H9B C9 H9C 109.5
C8 C10 H10A 109.5
C8 C10 H10B 109.5
H10A C10 H10B 109.5
C8 C10 H10C 109.5
H10A C10 H10C 109.5
H10B C10 H10C 109.5
O3 C11 N3 122.0(2)
O3 C11 C8 119.6(2)
N3 C11 C8 118.3(2)
N3 C12 C14 110.3(2)
N3 C12 C13 108.9(2)
C14 C12 C13 110.5(2)
N3 C12 C15 109.0(2)
C14 C12 C15 110.8(2)
C13 C12 C15 107.3(2)
C12 C13 H13A 109.5
C12 C13 H13B 109.5
H13A C13 H13B 109.5
C12 C13 H13C 109.5
H13A C13 H13C 109.5
H13B C13 H13C 109.5
C12 C14 H14A 109.5
C12 C14 H14B 109.5
H14A C14 H14B 109.5
C12 C14 H14C 109.5
H14A C14 H14C 109.5
H14B C14 H14C 109.5
O4 C15 N4 121.9(3)
O4 C15 C12 122.2(2)
N4 C15 C12 115.8(2)
N4 C16 C18 111.2(2)
N4 C16 C17 106.7(2)
C18 C16 C17 109.7(2)
N4 C16 C19 112.5(2)
C18 C16 C19 110.1(2)
C17 C16 C19 106.6(2)
C16 C17 H17A 109.5
C16 C17 H17B 109.5
H17A C17 H17B 109.5
C16 C17 H17C 109.5
H17A C17 H17C 109.5
H17B C17 H17C 109.5
C16 C18 H18A 109.5
C16 C18 H18B 109.5
H18A C18 H18B 109.5
C16 C18 H18C 109.5
H18A C18 H18C 109.5
H18B C18 H18C 109.5
O5 C19 N5 122.5(2)
O5 C19 C16 119.7(2)
N5 C19 C16 117.5(2)
N5 C20 C22 110.9(2)
N5 C20 C23 110.9(2)
C22 C20 C23 110.8(2)
N5 C20 C21 108.7(2)
C22 C20 C21 109.6(2)
C23 C20 C21 105.8(2)
C20 C21 H21A 109.5
C20 C21 H21B 109.5
H21A C21 H21B 109.5
C20 C21 H21C 109.5
H21A C21 H21C 109.5
H21B C21 H21C 109.5
C20 C22 H22A 109.5
C20 C22 H22B 109.5
H22A C22 H22B 109.5
C20 C22 H22C 109.5
H22A C22 H22C 109.5
H22B C22 H22C 109.5
O6 C23 O7 125.1(3)
O6 C23 C20 122.8(3)
O7 C23 C20 111.9(2)
O7 C24 C25 109.2(3)
O7 C24 C27 101.6(2)
C25 C24 C27 112.0(3)
O7 C24 C26 110.6(2)
C25 C24 C26 112.6(3)
C27 C24 C26 110.3(3)
C24 C25 H25A 109.5
C24 C25 H25B 109.5
H25A C25 H25B 109.5
C24 C25 H25C 109.5
H25A C25 H25C 109.5
H25B C25 H25C 109.5
C24 C26 H26A 109.5
C24 C26 H26B 109.5
H26A C26 H26B 109.5
C24 C26 H26C 109.5
H26A C26 H26C 109.5
H26B C26 H26C 109.5
C24 C27 H27A 109.5
C24 C27 H27B 109.5
H27A C27 H27B 109.5
C24 C27 H27C 109.5
H27A C27 H27C 109.5
H27B C27 H27C 109.5
H1O O1S H2O 94(3)

loop_
_geom_bond_atom_site_label_1
_geom_bond_atom_site_label_2
_geom_bond_distance
O1 C2 1.236(3)
O2 C7 1.229(3)
O3 C11 1.236(3)
O4 C15 1.233(3)
O5 C19 1.232(3)
O6 C23 1.206(3)
O7 C23 1.331(3)
O7 C24 1.485(3)
N1 C2 1.334(3)
N1 C3 1.452(3)
N1 H1N 0.78(3)
N2 C7 1.346(3)
N2 C8 1.472(3)
N2 H2N 0.82(2)
N3 C11 1.335(3)
N3 C12 1.471(3)
N3 H3N 0.80(2)
N4 C15 1.356(3)
N4 C16 1.467(3)
N4 H4N 0.86(2)
N5 C19 1.335(3)
N5 C20 1.454(3)
N5 H5N 0.84(2)
C1 C2 1.508(4)
C1 H1A 0.9800
C1 H1B 0.9800
C1 H1C 0.9800
C3 C7 1.531(3)
C3 C4 1.554(3)
C3 H3 1.0000
C4 C5 1.528(3)
C4 C6 1.531(3)
C4 H4 1.0000
C5 H5A 0.9800
C5 H5B 0.9800
C5 H5C 0.9800
C6 H6A 0.9800
C6 H6B 0.9800
C6 H6C 0.9800
C8 C10 1.523(4)
C8 C9 1.526(3)
C8 C11 1.532(3)
C9 H9A 0.9800
C9 H9B 0.9800
C9 H9C 0.9800
C10 H10A 0.9800
C10 H10B 0.9800
C10 H10C 0.9800
C12 C14 1.518(4)
C12 C13 1.530(3)
C12 C15 1.545(3)
C13 H13A 0.9800
C13 H13B 0.9800
C13 H13C 0.9800
C14 H14A 0.9800
C14 H14B 0.9800
C14 H14C 0.9800
C16 C18 1.524(3)
C16 C17 1.531(4)
C16 C19 1.536(3)
C17 H17A 0.9800
C17 H17B 0.9800
C17 H17C 0.9800
C18 H18A 0.9800
C18 H18B 0.9800
C18 H18C 0.9800
C20 C22 1.520(4)
C20 C23 1.532(4)
C20 C21 1.533(3)
C21 H21A 0.9800
C21 H21B 0.9800
C21 H21C 0.9800
C22 H22A 0.9800
C22 H22B 0.9800
C22 H22C 0.9800
C24 C25 1.504(4)
C24 C27 1.510(4)
C24 C26 1.525(4)
C25 H25A 0.9800
C25 H25B 0.9800
C25 H25C 0.9800
C26 H26A 0.9800
C26 H26B 0.9800
C26 H26C 0.9800
C27 H27A 0.9800
C27 H27B 0.9800
C27 H27C 0.9800
O1S H1O 0.73(3)
O1S H2O 0.87(3)

loop_
_geom_hbond_atom_site_label_D
_geom_hbond_atom_site_label_H
_geom_hbond_atom_site_label_A
_geom_hbond_distance_DH
_geom_hbond_distance_HA
_geom_hbond_distance_DA
_geom_hbond_angle_DHA
_geom_hbond_site_symmetry_A
O1S H2O O6 0.87(3) 2.07(3) 2.897(3) 157(3) 1_554
O1S H1O O1 0.73(3) 2.02(3) 2.740(3) 166(4) 1_655
N2 H2N O5 0.82(2) 2.34(3) 3.112(3) 156(2) 1_554
N5 H5N O3 0.84(2) 2.11(2) 2.914(3) 162(2) .
N4 H4N O2 0.86(2) 2.27(2) 3.079(3) 158(2) .
N3 H3N O1S 0.80(2) 2.16(2) 2.957(3) 168(3) 1_455
N1 H1N O4 0.78(3) 2.17(3) 2.938(3) 169(3) 2_556

loop_
_geom_torsion_atom_site_label_1
_geom_torsion_atom_site_label_2
_geom_torsion_atom_site_label_3
_geom_torsion_atom_site_label_4
_geom_torsion
C3 N1 C2 O1 -6.1(4)
C3 N1 C2 C1 175.2(2)
C2 N1 C3 C7 -69.0(3)
C2 N1 C3 C4 167.3(2)
N1 C3 C4 C5 -54.4(3)
C7 C3 C4 C5 -178.0(2)
N1 C3 C4 C6 71.9(3)
C7 C3 C4 C6 -51.7(3)
C8 N2 C7 O2 -5.1(4)
C8 N2 C7 C3 173.9(2)
N1 C3 C7 O2 -14.5(3)
C4 C3 C7 O2 109.7(3)
N1 C3 C7 N2 166.4(2)
C4 C3 C7 N2 -69.3(3)
C7 N2 C8 C10 174.7(2)
C7 N2 C8 C9 -65.3(3)
C7 N2 C8 C11 57.3(3)
C12 N3 C11 O3 1.4(4)
C12 N3 C11 C8 178.3(2)
N2 C8 C11 O3 -155.5(2)
C10 C8 C11 O3 86.1(3)
C9 C8 C11 O3 -32.6(3)
N2 C8 C11 N3 27.6(3)
C10 C8 C11 N3 -90.8(3)
C9 C8 C11 N3 150.4(2)
C11 N3 C12 C14 -75.5(3)
C11 N3 C12 C13 163.1(2)
C11 N3 C12 C15 46.3(3)
C16 N4 C15 O4 -3.6(4)
C16 N4 C15 C12 171.0(2)
N3 C12 C15 O4 -141.6(3)
C14 C12 C15 O4 -20.1(4)
C13 C12 C15 O4 100.6(3)
N3 C12 C15 N4 43.8(3)
C14 C12 C15 N4 165.3(2)
C13 C12 C15 N4 -74.1(3)
C15 N4 C16 C18 -58.9(3)
C15 N4 C16 C17 -178.4(2)
C15 N4 C16 C19 65.1(3)
C20 N5 C19 O5 4.2(4)
C20 N5 C19 C16 178.2(2)
N4 C16 C19 O5 -166.0(2)
C18 C16 C19 O5 -41.4(3)
C17 C16 C19 O5 77.5(3)
N4 C16 C19 N5 19.8(3)
C18 C16 C19 N5 144.5(2)
C17 C16 C19 N5 -96.7(3)
C19 N5 C20 C22 70.9(3)
C19 N5 C20 C23 -52.7(3)
C19 N5 C20 C21 -168.5(2)
C24 O7 C23 O6 -5.3(4)
C24 O7 C23 C20 -179.6(2)
N5 C20 C23 O6 151.6(2)
C22 C20 C23 O6 28.0(3)
C21 C20 C23 O6 -90.7(3)
N5 C20 C23 O7 -33.9(3)
C22 C20 C23 O7 -157.6(2)
C21 C20 C23 O7 83.8(2)
C23 O7 C24 C25 73.5(3)
C23 O7 C24 C27 -168.0(3)
C23 O7 C24 C26 -50.9(3)
